data_7010346
loop_
_publ_author_name
'Gioia Lobbia, Giancarlo'
'Pellei, Maura'
'Pettinari, Claudio'
'Santini, Carlo'
'Skelton, Brian W.'
'White, Allan H.'

_publ_section_title
;
 Bridged poly(1-imidazolyl)borate silver(I) complexes containing
 tertiary mono(phosphine) ligands. The first structurally authenticated
 bis(imidazolyl)borate metal complex&#x200A;&#x2020;
;
_journal_issue 5
_journal_name_full 'Journal of the Chemical Society, Dalton Transactions'
_journal_page_first 528
_journal_paper_doi 10.1039/b008135n
_journal_year 2001
_chemical_formula_sum 'C98 H159 Ag2 B2 N17 P4'
_chemical_formula_weight 1936.72
_space_group_IT_number 2
_symmetry_cell_setting triclinic
_symmetry_space_group_name_Hall '-P 1'
_symmetry_space_group_name_H-M 'P -1'
_cell_angle_alpha 112.26(2)
_cell_angle_beta 102.07(2)
_cell_angle_gamma 99.520(10)
_cell_formula_units_Z 2
_cell_length_a 18.313(2)
_cell_length_b 13.177(3)
_cell_length_c 12.025(4)
_cell_measurement_reflns_used 8
_cell_measurement_temperature 293
_cell_measurement_theta_max 17.1
_cell_measurement_theta_min 14.0
_cell_volume 2528.4(12)
_computing_cell_refinement 'Enraf Nonius software'
_computing_data_collection 'Enraf Nonius software'
_computing_data_reduction xtal
_computing_molecular_graphics xtal
_computing_publication_material 'xtal BONDLA CIFIO'
_computing_structure_refinement xtal
_computing_structure_solution xtal
_diffrn_ambient_temperature 293
_diffrn_measurement_device_type
;
 CAD4 diffractometer
;
_diffrn_measurement_method '2\q-\w scans'
_diffrn_radiation_detector 'scintillation counter'
_diffrn_radiation_monochromator graphite
_diffrn_radiation_source 'rotating anode'
_diffrn_radiation_type 'Mo K\a'
_diffrn_radiation_wavelength .71073
_diffrn_reflns_limit_h_max 21
_diffrn_reflns_limit_h_min 0
_diffrn_reflns_limit_k_max 15
_diffrn_reflns_limit_k_min -15
_diffrn_reflns_limit_l_max 12
_diffrn_reflns_limit_l_min -13
_diffrn_reflns_number 8890
_diffrn_reflns_theta_max 25.0
_diffrn_standards_decay_% 0
_diffrn_standards_interval_time 60
_diffrn_standards_number 8
_exptl_absorpt_coefficient_mu .504
_exptl_absorpt_correction_T_max .86
_exptl_absorpt_correction_T_min .74
_exptl_absorpt_correction_type gaussian
_exptl_absorpt_process_details
;
 XTAL absorb                
;
_exptl_crystal_colour colourless
_exptl_crystal_density_diffrn 1.272
_exptl_crystal_description block
_exptl_crystal_F_000 1030
_exptl_crystal_size_max .38
_exptl_crystal_size_mid .66
_exptl_crystal_size_min .42
_refine_diff_density_max .78
_refine_diff_density_min -.54
_refine_ls_goodness_of_fit_all 1.71
_refine_ls_goodness_of_fit_ref 1.84
_refine_ls_hydrogen_treatment noref
_refine_ls_matrix_type atomblock
_refine_ls_number_constraints 0
_refine_ls_number_parameters 576
_refine_ls_number_reflns 7060
_refine_ls_number_restraints 0
_refine_ls_R_factor_all .054
_refine_ls_R_factor_gt .044
_refine_ls_shift/su_max .099
_refine_ls_shift/su_mean .0029
_refine_ls_structure_factor_coef F
_refine_ls_weighting_scheme sigma
_refine_ls_wR_factor_all .052
_refine_ls_wR_factor_ref .050
_reflns_limit_h_max 21
_reflns_limit_h_min 0
_reflns_limit_k_max 15
_reflns_limit_k_min -15
_reflns_limit_l_max 12
_reflns_limit_l_min -13
_reflns_number_gt 7060
_reflns_number_observed 7060
_reflns_number_total 8890
_reflns_threshold_expression 'I    > 3.00 sig(I   )'
_cod_data_source_file b008135n.txt
_cod_data_source_block cpztp
_cod_depositor_comments
;
The following automatic conversions were performed:
'_refine_ls_matrix_type' value 'atom-block' changed to 'atomblock'
according to '/home/saulius/struct/CIF-dictionaries/cif_core.dic'
dictionary named 'cif_core.dic' version 2.4.1 from 2010-06-29.

Automatic conversion script
Id: cif_fix_enum 1527 2010-12-29 10:47:43Z saulius 
;
_cod_original_sg_symbol_Hall -p_1
_cod_original_sg_symbol_H-M P_-1
_cod_database_code 7010346

loop_
_symmetry_equiv_pos_as_xyz
+x,+y,+z
-x,-y,-z

loop_
_atom_site_label
_atom_site_fract_x
_atom_site_fract_y
_atom_site_fract_z
_atom_site_U_iso_or_equiv
_atom_site_adp_type
_atom_site_calc_flag
_atom_site_calc_attached_atom
_atom_site_occupancy
_atom_site_disorder_assembly
_atom_site_disorder_group
Ag .20956(2) .48268(3) .24114(3) .04125(14) Uani ? ? 1.00000 ? ?
B .1055(3) .7915(4) .0214(4) .044(2) Uani ? ? 1.00000 ? ?
N11 .11248(18) .6761(3) .0222(3) .0429(14) Uani ? ? 1.00000 ? ?
C12 .1278(2) .6506(3) .1215(4) .0495(18) Uani ? ? 1.00000 ? ?
N13 .1328(2) .5458(3) .0916(3) .0568(16) Uani ? ? 1.00000 ? ?
C14 .1186(3) .5007(3) -.0357(4) .057(2) Uani ? ? 1.00000 ? ?
C15 .1066(3) .5780(4) -.0790(4) .057(2) Uani ? ? 1.00000 ? ?
N21 .02531(18) .7686(3) -.0709(3) .0432(14) Uani ? ? 1.00000 ? ?
C22 -.0350(2) .6748(3) -.1158(4) .0513(18) Uani ? ? 1.00000 ? ?
N23 -.09930(18) .6799(3) -.1829(3) .0513(15) Uani ? ? 1.00000 ? ?
C24 -.0803(2) .7852(4) -.1816(4) .057(2) Uani ? ? 1.00000 ? ?
C25 -.0055(3) .8401(4) -.1139(4) .059(2) Uani ? ? 1.00000 ? ?
N31 .11025(19) .8780(3) .1515(3) .0486(15) Uani ? ? 1.00000 ? ?
C32 .1732(3) .9552(4) .2438(4) .072(2) Uani ? ? 1.00000 ? ?
N33 .1576(3) 1.0112(4) .3485(4) .103(3) Uani ? ? 1.00000 ? ?
C34 .0803(3) .9678(5) .3239(5) .092(3) Uani ? ? 1.00000 ? ?
C35 .0527(3) .8888(4) .2061(5) .076(3) Uani ? ? 1.00000 ? ?
N41 .17440(19) .8360(3) -.0182(3) .0512(15) Uani ? ? 1.00000 ? ?
C42 .2376(3) .7978(5) -.0261(6) .088(3) Uani ? ? 1.00000 ? ?
N43 .2907(3) .8652(5) -.0454(5) .124(3) Uani ? ? 1.00000 ? ?
C44 .2608(3) .9518(5) -.0509(5) .084(3) Uani ? ? 1.00000 ? ?
C45 .1925(3) .9325(4) -.0342(5) .077(3) Uani ? ? 1.00000 ? ?
P1 .22685(6) .63803(8) .44972(9) .0394(4) Uani ? ? 1.00000 ? ?
C111 .1429(2) .6976(3) .4724(4) .0482(18) Uani ? ? 1.00000 ? ?
C112 .0657(3) .6121(4) .3866(4) .061(2) Uani ? ? 1.00000 ? ?
C113 -.0008(3) .6677(4) .3935(5) .074(2) Uani ? ? 1.00000 ? ?
C114 -.0043(3) .7269(5) .5264(5) .086(3) Uani ? ? 1.00000 ? ?
C115 .0722(3) .8108(5) .6114(5) .084(3) Uani ? ? 1.00000 ? ?
C116 .1389(3) .7534(4) .6078(4) .067(2) Uani ? ? 1.00000 ? ?
C121 .3080(2) .7630(3) .4871(4) .0454(17) Uani ? ? 1.00000 ? ?
C122 .2973(3) .8036(3) .3837(4) .0535(19) Uani ? ? 1.00000 ? ?
C123 .3685(3) .8954(4) .4060(4) .065(2) Uani ? ? 1.00000 ? ?
C124 .3894(3) .9943(4) .5332(5) .072(2) Uani ? ? 1.00000 ? ?
C125 .3997(3) .9551(4) .6356(5) .074(2) Uani ? ? 1.00000 ? ?
C126 .3285(3) .8637(4) .6151(4) .059(2) Uani ? ? 1.00000 ? ?
C131 .2576(2) .5977(3) .5801(3) .0458(17) Uani ? ? 1.00000 ? ?
C132 .1972(3) .4951(4) .5674(4) .061(2) Uani ? ? 1.00000 ? ?
C133 .2249(3) .4602(5) .6733(5) .077(3) Uani ? ? 1.00000 ? ?
C134 .3023(3) .4365(5) .6791(5) .076(3) Uani ? ? 1.00000 ? ?
C135 .3617(3) .5346(5) .6884(5) .081(3) Uani ? ? 1.00000 ? ?
C136 .3354(3) .5701(4) .5835(4) .060(2) Uani ? ? 1.00000 ? ?
P2 .30541(6) .39795(8) .14626(10) .0407(4) Uani ? ? 1.00000 ? ?
C211 .2672(3) .2846(5) -.0173(5) .087(3) Uani ? ? 1.00000 ? ?
C212A .1937(5) .2683(8) -.0839(8) .056(4) Uani ? ? .50000 ? ?
C213 .1555(3) .1492(4) -.2008(5) .083(3) Uani ? ? 1.00000 ? ?
C214A .2152(6) .1431(8) -.2855(8) .069(5) Uani ? ? .50000 ? ?
C215A .2938(6) .1462(8) -.2122(8) .068(5) Uani ? ? .50000 ? ?
C216 .3214(3) .2552(4) -.0958(4) .061(2) Uani ? ? 1.00000 ? ?
C212B .1922(5) .2069(7) -.0534(8) .065(4) Uani ? ? .50000 ? ?
C214B .2029(6) .0960(7) -.2702(8) .068(4) Uani ? ? .50000 ? ?
C215B .2699(6) .1907(8) -.2447(8) .066(4) Uani ? ? .50000 ? ?
C221 .3555(2) .3359(3) .2444(4) .053(2) Uani ? ? 1.00000 ? ?
C222 .2992(3) .2621(4) .2773(4) .057(2) Uani ? ? 1.00000 ? ?
C223 .3416(3) .2245(4) .3723(5) .068(2) Uani ? ? 1.00000 ? ?
C224 .4013(3) .1681(5) .3297(5) .084(3) Uani ? ? 1.00000 ? ?
C225 .4569(3) .2403(5) .2965(6) .085(3) Uani ? ? 1.00000 ? ?
C226 .4153(3) .2769(4) .2000(5) .067(2) Uani ? ? 1.00000 ? ?
C231 .3857(2) .4992(3) .1396(4) .0444(17) Uani ? ? 1.00000 ? ?
C232 .3539(3) .5607(4) .0620(4) .059(2) Uani ? ? 1.00000 ? ?
C233 .4192(3) .6385(4) .0487(4) .069(2) Uani ? ? 1.00000 ? ?
C234 .4748(3) .7236(4) .1757(5) .068(2) Uani ? ? 1.00000 ? ?
C235 .5040(3) .6658(4) .2562(5) .069(2) Uani ? ? 1.00000 ? ?
C236 .4379(3) .5875(3) .2685(4) .0535(19) Uani ? ? 1.00000 ? ?
C1 .50000 1.00000 .00000 .236(7) Uiso ? ? 1.00000 ? ?
N1 .4958(5) .9044(7) .0048(8) .172(6) Uiso ? ? .50000 ? ?
C2 .4958(5) .9044(7) .0048(8) .176(7) Uiso ? ? .50000 ? ?
H12 .13429 .70352 .20555 .05870 Uiso ? ? 1.00000 ? ?
H14 .11767 .42507 -.08622 .06800 Uiso ? ? 1.00000 ? ?
H15 .09573 .56652 -.16421 .07000 Uiso ? ? 1.00000 ? ?
H22 -.03106 .61002 -.10029 .06120 Uiso ? ? 1.00000 ? ?
H24 -.11461 .81577 -.22217 .07610 Uiso ? ? 1.00000 ? ?
H25 .02121 .91515 -.09873 .07570 Uiso ? ? 1.00000 ? ?
H32 .22421 .96710 .23491 .07710 Uiso ? ? 1.00000 ? ?
H34 .05110 .98979 .38154 .10770 Uiso ? ? 1.00000 ? ?
H35 -.00062 .84669 .16608 .08840 Uiso ? ? 1.00000 ? ?
H42 .24345 .72957 -.01838 .12430 Uiso ? ? 1.00000 ? ?
H44 .28502 1.01514 -.06122 .10480 Uiso ? ? 1.00000 ? ?
H45 .15935 .98128 -.03313 .09970 Uiso ? ? 1.00000 ? ?
H111 .15279 .75922 .44978 .05650 Uiso ? ? 1.00000 ? ?
H112a .05673 .55155 .41109 .06780 Uiso ? ? 1.00000 ? ?
H112e .06789 .58193 .30198 .06780 Uiso ? ? 1.00000 ? ?
H113a .00545 .72127 .35940 .08390 Uiso ? ? 1.00000 ? ?
H113e -.04820 .60964 .34429 .08390 Uiso ? ? 1.00000 ? ?
H114a -.01649 .67162 .55770 .09910 Uiso ? ? 1.00000 ? ?
H114e -.04326 .76604 .52655 .09910 Uiso ? ? 1.00000 ? ?
H115a .08255 .86928 .58443 .09420 Uiso ? ? 1.00000 ? ?
H115e .06973 .84288 .69523 .09420 Uiso ? ? 1.00000 ? ?
H116a .13020 .69624 .63778 .07720 Uiso ? ? 1.00000 ? ?
H116e .18671 .80854 .66030 .07720 Uiso ? ? 1.00000 ? ?
H121 .35207 .73347 .49307 .05230 Uiso ? ? 1.00000 ? ?
H122a .25346 .83365 .38091 .06440 Uiso ? ? 1.00000 ? ?
H122e .28840 .74053 .30479 .06440 Uiso ? ? 1.00000 ? ?
H123a .41105 .86290 .40043 .07820 Uiso ? ? 1.00000 ? ?
H123e .35831 .92229 .34281 .07820 Uiso ? ? 1.00000 ? ?
H124a .34940 1.03161 .53580 .08380 Uiso ? ? 1.00000 ? ?
H124e .43667 1.04596 .54586 .08380 Uiso ? ? 1.00000 ? ?
H125a .44342 .92443 .63872 .07740 Uiso ? ? 1.00000 ? ?
H125e .40875 1.01822 .71430 .07740 Uiso ? ? 1.00000 ? ?
H126a .28601 .89577 .61980 .06550 Uiso ? ? 1.00000 ? ?
H126e .33900 .83770 .67916 .06550 Uiso ? ? 1.00000 ? ?
H131 .26263 .66037 .65678 .05630 Uiso ? ? 1.00000 ? ?
H132a .18803 .43277 .48780 .08160 Uiso ? ? 1.00000 ? ?
H132e .14916 .51476 .57091 .08160 Uiso ? ? 1.00000 ? ?
H133a .22885 .52037 .75176 .11170 Uiso ? ? 1.00000 ? ?
H133e .18858 .39346 .66067 .11170 Uiso ? ? 1.00000 ? ?
H134a .29704 .37131 .60570 .10670 Uiso ? ? 1.00000 ? ?
H134e .31889 .42303 .75141 .10670 Uiso ? ? 1.00000 ? ?
H135a .37214 .59657 .76726 .10900 Uiso ? ? 1.00000 ? ?
H135e .40808 .51093 .68215 .10900 Uiso ? ? 1.00000 ? ?
H136a .33005 .50951 .50478 .07950 Uiso ? ? 1.00000 ? ?
H136e .37282 .63544 .59660 .07950 Uiso ? ? 1.00000 ? ?
H211A .26217 .22384 .00688 .04350 Uiso ? ? .50000 ? ?
H212Aa .19386 .32589 -.11372 .06600 Uiso ? ? .50000 ? ?
H212Ae .16293 .27755 -.02814 .06600 Uiso ? ? .50000 ? ?
H213Aa .15066 .08867 -.17555 .04260 Uiso ? ? .50000 ? ?
H213Ae .10481 .14599 -.24671 .04260 Uiso ? ? .50000 ? ?
H214Aa .22058 .20661 -.30463 .07610 Uiso ? ? .50000 ? ?
H214Ae .19644 .07469 -.35982 .07610 Uiso ? ? .50000 ? ?
H215Aa .29070 .08348 -.19042 .08370 Uiso ? ? .50000 ? ?
H215Ae .32938 .14303 -.26089 .08370 Uiso ? ? .50000 ? ?
H216Aa .33461 .31573 -.11968 .03720 Uiso ? ? .50000 ? ?
H216Ae .36795 .25367 -.04248 .03720 Uiso ? ? .50000 ? ?
H211B .24977 .32673 -.06172 .04350 Uiso ? ? .50000 ? ?
H212Ba .19760 .14985 -.02469 .07070 Uiso ? ? .50000 ? ?
H212Be .15909 .24802 -.01505 .07070 Uiso ? ? .50000 ? ?
H213Ba .14284 .20580 -.22635 .04260 Uiso ? ? .50000 ? ?
H213Be .10827 .09268 -.22087 .04260 Uiso ? ? .50000 ? ?
H214Ba .21844 .04178 -.24388 .07730 Uiso ? ? .50000 ? ?
H214Be .17503 .05869 -.35824 .07730 Uiso ? ? .50000 ? ?
H215Ba .25192 .24464 -.26835 .07770 Uiso ? ? .50000 ? ?
H215Be .30272 .15996 -.29290 .07770 Uiso ? ? .50000 ? ?
H216Ba .34951 .20759 -.07321 .03720 Uiso ? ? .50000 ? ?
H216Be .35832 .32385 -.08051 .03720 Uiso ? ? .50000 ? ?
H221 .38609 .40245 .31806 .06960 Uiso ? ? 1.00000 ? ?
H222a .26916 .19725 .20377 .07530 Uiso ? ? 1.00000 ? ?
H222e .26664 .30530 .31414 .07530 Uiso ? ? 1.00000 ? ?
H223a .36650 .28916 .45015 .08990 Uiso ? ? 1.00000 ? ?
H223e .30466 .17223 .38323 .08990 Uiso ? ? 1.00000 ? ?
H224a .37587 .09800 .25754 .11240 Uiso ? ? 1.00000 ? ?
H224e .42906 .15309 .39552 .11240 Uiso ? ? 1.00000 ? ?
H225a .48644 .30717 .37202 .11740 Uiso ? ? 1.00000 ? ?
H225e .49121 .19913 .26416 .11740 Uiso ? ? 1.00000 ? ?
H226a .39103 .21207 .12321 .09320 Uiso ? ? 1.00000 ? ?
H226e .45322 .32864 .18862 .09320 Uiso ? ? 1.00000 ? ?
H231 .41637 .45407 .10054 .05550 Uiso ? ? 1.00000 ? ?
H232a .32332 .60493 .10317 .07230 Uiso ? ? 1.00000 ? ?
H232e .32250 .50535 -.01911 .07230 Uiso ? ? 1.00000 ? ?
H233a .44695 .59290 .00095 .09050 Uiso ? ? 1.00000 ? ?
H233e .39772 .67876 .00558 .09050 Uiso ? ? 1.00000 ? ?
H234a .44925 .77502 .21862 .08310 Uiso ? ? 1.00000 ? ?
H234e .51818 .76345 .16286 .08310 Uiso ? ? 1.00000 ? ?
H235a .53610 .62132 .21832 .08010 Uiso ? ? 1.00000 ? ?
H235e .53418 .72213 .33716 .08010 Uiso ? ? 1.00000 ? ?
H236a .40863 .63183 .31217 .06350 Uiso ? ? 1.00000 ? ?
H236e .45949 .54920 .31535 .06350 Uiso ? ? 1.00000 ? ?
H2a .50801 .85968 -.07070 .32800 Uiso ? ? .50000 ? ?
H2b .53419 .91669 .07557 .32800 Uiso ? ? .50000 ? ?
H2c .44660 .87507 .00171 .32800 Uiso ? ? .50000 ? ?

loop_
_atom_site_aniso_label
_atom_site_aniso_U_11
_atom_site_aniso_U_22
_atom_site_aniso_U_33
_atom_site_aniso_U_12
_atom_site_aniso_U_13
_atom_site_aniso_U_23
Ag .04122(19) .03831(18) .03680(18) .00939(13) .00640(13) .01167(14)
B .044(3) .038(3) .049(3) .006(2) .005(2) .024(2)
N11 .047(2) .0392(19) .0405(19) .0058(15) .0058(15) .0208(16)
C12 .054(3) .046(2) .039(2) .004(2) -.001(2) .021(2)
N13 .067(2) .043(2) .056(2) .0125(18) .0017(19) .0256(18)
C14 .069(3) .044(3) .050(3) .018(2) .005(2) .017(2)
C15 .078(3) .048(3) .042(2) .018(2) .010(2) .018(2)
N21 .042(2) .0381(18) .046(2) .0035(15) .0022(15) .0225(16)
C22 .046(3) .039(2) .063(3) .001(2) .005(2) .025(2)
N23 .041(2) .047(2) .056(2) .0033(16) .0038(17) .0211(18)
C24 .047(3) .064(3) .073(3) .013(2) .010(2) .046(3)
C25 .053(3) .050(3) .080(3) .008(2) .010(2) .041(3)
N31 .050(2) .0376(19) .050(2) .0033(16) .0068(17) .0180(16)
C32 .067(3) .061(3) .058(3) -.000(3) -.002(3) .014(3)
N33 .135(5) .081(3) .062(3) .018(3) .016(3) .010(3)
C34 .112(5) .079(4) .069(4) .019(4) .045(3) .009(3)
C35 .072(4) .066(3) .076(4) .009(3) .026(3) .019(3)
N41 .046(2) .052(2) .055(2) -.0001(17) .0055(17) .0314(18)
C42 .067(4) .093(4) .137(5) .028(3) .052(4) .072(4)
N43 .081(4) .160(5) .142(5) .005(4) .052(4) .079(4)
C44 .062(3) .096(4) .095(4) -.016(3) .012(3) .065(4)
C45 .066(3) .073(3) .101(4) .001(3) .008(3) .062(3)
P1 .0412(6) .0369(6) .0346(6) .0069(5) .0091(5) .0124(5)
C111 .047(2) .047(2) .045(2) .011(2) .014(2) .014(2)
C112 .048(3) .065(3) .050(3) .008(2) .010(2) .009(2)
C113 .047(3) .082(4) .072(3) .017(3) .013(3) .015(3)
C114 .056(3) .086(4) .096(4) .020(3) .037(3) .010(3)
C115 .072(4) .079(4) .074(4) .020(3) .033(3) .001(3)
C116 .058(3) .074(3) .053(3) .014(3) .019(2) .009(3)
C121 .046(2) .036(2) .045(2) .0047(19) .006(2) .0142(19)
C122 .059(3) .049(3) .045(3) .004(2) .014(2) .018(2)
C123 .068(3) .051(3) .072(3) .002(2) .018(3) .030(3)
C124 .078(4) .041(3) .083(4) .002(2) .020(3) .021(3)
C125 .080(4) .042(3) .065(3) -.006(2) -.004(3) .010(2)
C126 .071(3) .045(3) .044(3) .006(2) .007(2) .010(2)
C131 .049(3) .050(3) .037(2) .010(2) .0103(19) .020(2)
C132 .055(3) .069(3) .069(3) .013(2) .020(2) .040(3)
C133 .077(4) .105(4) .087(4) .029(3) .038(3) .072(4)
C134 .078(4) .101(4) .081(4) .031(3) .027(3) .067(3)
C135 .063(3) .114(5) .086(4) .022(3) .009(3) .070(4)
C136 .047(3) .074(3) .069(3) .009(2) .011(2) .047(3)
P2 .0421(6) .0362(6) .0404(6) .0082(5) .0121(5) .0139(5)
C211 .055(3) .097(4) .054(3) -.014(3) .024(3) -.013(3)
C212A .055(6) .063(6) .041(5) .013(5) .010(4) .017(4)
C213 .075(4) .069(3) .058(3) .006(3) .001(3) -.006(3)
C214A .081(7) .055(6) .051(6) .007(5) .015(5) .007(5)
C215A .085(7) .063(6) .051(6) .024(6) .025(5) .015(5)
C216 .065(3) .054(3) .057(3) .011(2) .026(2) .014(2)
C212B .072(7) .043(5) .055(6) -.006(5) .029(5) -.002(4)
C214B .095(8) .043(5) .042(5) .004(5) .013(5) .003(4)
C215B .090(7) .056(6) .044(5) .016(5) .031(5) .010(5)
C221 .047(3) .047(3) .074(3) .011(2) .020(2) .035(2)
C222 .054(3) .059(3) .066(3) .012(2) .018(2) .037(3)
C223 .070(3) .062(3) .081(4) .011(3) .017(3) .046(3)
C224 .094(4) .081(4) .100(4) .035(3) .026(3) .060(4)
C225 .067(4) .098(4) .123(5) .038(3) .031(3) .073(4)
C226 .055(3) .070(3) .099(4) .029(3) .030(3) .052(3)
C231 .048(2) .038(2) .046(2) .0088(19) .014(2) .018(2)
C232 .069(3) .054(3) .048(3) .006(2) .006(2) .026(2)
C233 .098(4) .059(3) .061(3) .014(3) .031(3) .034(3)
C234 .083(4) .046(3) .074(3) .004(3) .027(3) .028(3)
C235 .059(3) .055(3) .078(3) -.007(2) .004(3) .030(3)
C236 .059(3) .046(3) .047(3) .003(2) .007(2) .022(2)

loop_
_atom_type_symbol
_atom_type_description
_atom_type_oxidation_number
_atom_type_number_in_cell
_atom_type_scat_dispersion_real
_atom_type_scat_dispersion_imag
_atom_type_scat_source
C ? 0 98 .002 .002 'Int Tables Vol IV Tables 2.2B and 2.3.1'
H ? 0 159 0 0 'Int Tables Vol IV Tables 2.2B and 2.3.1'
Ag ? 0 2 -1.085 1.101 'Int Tables Vol IV Tables 2.2B and 2.3.1'
B ? 0 2 0 .001 'Int Tables Vol IV Tables 2.2B and 2.3.1'
N ? 0 17 .004 .003 'Int Tables Vol IV Tables 2.2B and 2.3.1'
P ? 0 4 .09 .095 'Int Tables Vol IV Tables 2.2B and 2.3.1'

loop_
_diffrn_attenuator_code
_diffrn_attenuator_scale
? ?

loop_
_geom_angle_atom_site_label_1
_geom_angle_atom_site_label_2
_geom_angle_atom_site_label_3
_geom_angle_site_symmetry_1
_geom_angle_site_symmetry_2
_geom_angle_site_symmetry_3
_geom_angle
_geom_angle_publ_flag
N13 Ag P1 . . . 102.55(8) ?
N13 Ag P2 . . . 107.89(10) ?
N13 Ag N23 . . '2 565' 91.02(12) ?
P1 Ag P2 . . . 130.92(4) ?
P1 Ag N23 . . '2 565' 112.28(9) ?
P2 Ag N23 . . '2 565' 104.79(9) ?
N11 B N21 . . . 107.1(3) ?
N11 B N31 . . . 111.2(4) ?
N11 B N41 . . . 107.0(4) ?
N21 B N31 . . . 109.0(4) ?
N21 B N41 . . . 113.7(4) ?
N31 B N41 . . . 108.9(3) ?
B N11 C12 . . . 128.3(3) ?
B N11 C15 . . . 127.0(4) ?
C12 N11 C15 . . . 104.7(4) ?
N11 C12 N13 . . . 113.5(3) ?
N11 C12 H12 . . . 123.3(5) ?
N13 C12 H12 . . . 123.2(5) ?
Ag N13 C12 . . . 124.2(2) ?
Ag N13 C14 . . . 126.6(3) ?
C12 N13 C14 . . . 103.8(4) ?
N13 C14 C15 . . . 110.8(4) ?
N13 C14 H14 . . . 124.5(5) ?
C15 C14 H14 . . . 124.8(5) ?
N11 C15 C14 . . . 107.2(4) ?
N11 C15 H15 . . . 126.6(5) ?
C14 C15 H15 . . . 126.2(4) ?
B N21 C22 . . . 126.2(4) ?
B N21 C25 . . . 129.8(3) ?
C22 N21 C25 . . . 103.6(3) ?
N21 C22 N23 . . . 114.8(4) ?
N21 C22 H22 . . . 122.8(4) ?
N23 C22 H22 . . . 122.4(4) ?
C22 N23 C24 . . . 103.7(3) ?
C22 N23 Ag . . '2 565' 113.0(3) ?
C24 N23 Ag . . '2 565' 142.7(3) ?
N23 C24 C25 . . . 110.3(5) ?
N23 C24 H24 . . . 125.1(4) ?
C25 C24 H24 . . . 124.6(5) ?
N21 C25 C24 . . . 107.7(4) ?
N21 C25 H25 . . . 126.3(4) ?
C24 C25 H25 . . . 126.0(5) ?
B N31 C32 . . . 128.8(4) ?
B N31 C35 . . . 127.8(3) ?
C32 N31 C35 . . . 103.2(4) ?
N31 C32 N33 . . . 113.1(5) ?
N31 C32 H32 . . . 123.6(5) ?
N33 C32 H32 . . . 123.3(4) ?
C32 N33 C34 . . . 105.1(4) ?
N33 C34 C35 . . . 108.3(6) ?
N33 C34 H34 . . . 125.9(4) ?
C35 C34 H34 . . . 125.8(6) ?
N31 C35 C34 . . . 110.3(4) ?
N31 C35 H35 . . . 125.5(4) ?
C34 C35 H35 . . . 124.2(6) ?
B N41 C42 . . . 128.0(5) ?
B N41 C45 . . . 128.9(4) ?
C42 N41 C45 . . . 102.4(5) ?
N41 C42 N43 . . . 112.3(6) ?
N41 C42 H42 . . . 123.6(6) ?
N43 C42 H42 . . . 124.0(6) ?
C42 N43 C44 . . . 106.2(5) ?
N43 C44 C45 . . . 106.5(6) ?
N43 C44 H44 . . . 127.3(6) ?
C45 C44 H44 . . . 126.1(6) ?
N41 C45 C44 . . . 112.5(5) ?
N41 C45 H45 . . . 123.9(5) ?
C44 C45 H45 . . . 123.5(6) ?
Ag P1 C111 . . . 117.26(11) ?
Ag P1 C121 . . . 111.02(14) ?
Ag P1 C131 . . . 112.45(13) ?
C111 P1 C121 . . . 104.8(2) ?
C111 P1 C131 . . . 106.9(2) ?
C121 P1 C131 . . . 103.14(18) ?
P1 C111 C112 . . . 112.3(3) ?
P1 C111 C116 . . . 117.0(3) ?
P1 C111 H111 . . . 102.0(3) ?
C112 C111 C116 . . . 110.0(4) ?
C112 C111 H111 . . . 110.5(4) ?
C116 C111 H111 . . . 104.3(4) ?
C111 C112 C113 . . . 111.2(4) ?
C111 C112 H112a . . . 109.2(4) ?
C111 C112 H112e . . . 109.1(4) ?
C113 C112 H112a . . . 109.3(5) ?
C113 C112 H112e . . . 109.1(5) ?
H112a C112 H112e . . . 109.0(4) ?
C112 C113 C114 . . . 112.7(4) ?
C112 C113 H113a . . . 108.5(5) ?
C112 C113 H113e . . . 108.1(4) ?
C114 C113 H113a . . . 109.2(5) ?
C114 C113 H113e . . . 108.7(5) ?
H113a C113 H113e . . . 109.5(5) ?
C113 C114 C115 . . . 110.9(5) ?
C113 C114 H114a . . . 109.4(5) ?
C113 C114 H114e . . . 109.3(5) ?
C115 C114 H114a . . . 108.8(5) ?
C115 C114 H114e . . . 109.1(5) ?
H114a C114 H114e . . . 109.3(6) ?
C114 C115 C116 . . . 111.4(4) ?
C114 C115 H115a . . . 109.0(5) ?
C114 C115 H115e . . . 109.4(5) ?
C116 C115 H115a . . . 108.5(5) ?
C116 C115 H115e . . . 108.9(5) ?
H115a C115 H115e . . . 109.6(5) ?
C111 C116 C115 . . . 110.1(4) ?
C111 C116 H116a . . . 109.0(4) ?
C111 C116 H116e . . . 109.5(5) ?
C115 C116 H116a . . . 109.4(5) ?
C115 C116 H116e . . . 109.8(4) ?
H116a C116 H116e . . . 108.9(5) ?
P1 C121 C122 . . . 111.6(2) ?
P1 C121 C126 . . . 117.4(3) ?
P1 C121 H121 . . . 102.7(3) ?
C122 C121 C126 . . . 110.1(4) ?
C122 C121 H121 . . . 111.3(4) ?
C126 C121 H121 . . . 103.2(3) ?
C121 C122 C123 . . . 111.4(3) ?
C121 C122 H122a . . . 109.3(4) ?
C121 C122 H122e . . . 109.0(4) ?
C123 C122 H122a . . . 109.0(4) ?
C123 C122 H122e . . . 109.0(4) ?
H122a C122 H122e . . . 109.0(4) ?
C122 C123 C124 . . . 112.0(4) ?
C122 C123 H123a . . . 108.7(4) ?
C122 C123 H123e . . . 109.0(4) ?
C124 C123 H123a . . . 109.0(4) ?
C124 C123 H123e . . . 108.9(5) ?
H123a C123 H123e . . . 109.2(6) ?
C123 C124 C125 . . . 111.0(4) ?
C123 C124 H124a . . . 109.1(4) ?
C123 C124 H124e . . . 108.9(5) ?
C125 C124 H124a . . . 109.2(5) ?
C125 C124 H124e . . . 109.0(4) ?
H124a C124 H124e . . . 109.6(5) ?
C124 C125 C126 . . . 112.1(4) ?
C124 C125 H125a . . . 109.4(5) ?
C124 C125 H125e . . . 109.3(5) ?
C126 C125 H125a . . . 108.6(5) ?
C126 C125 H125e . . . 108.6(5) ?
H125a C125 H125e . . . 108.8(4) ?
C121 C126 C125 . . . 111.2(4) ?
C121 C126 H126a . . . 109.1(4) ?
C121 C126 H126e . . . 109.0(4) ?
C125 C126 H126a . . . 108.9(4) ?
C125 C126 H126e . . . 109.1(4) ?
H126a C126 H126e . . . 109.5(5) ?
P1 C131 C132 . . . 111.5(3) ?
P1 C131 C136 . . . 110.1(3) ?
P1 C131 H131 . . . 108.1(4) ?
C132 C131 C136 . . . 109.6(4) ?
C132 C131 H131 . . . 108.0(4) ?
C136 C131 H131 . . . 109.4(3) ?
C131 C132 C133 . . . 110.8(3) ?
C131 C132 H132a . . . 109.5(5) ?
C131 C132 H132e . . . 109.2(5) ?
C133 C132 H132a . . . 109.8(5) ?
C133 C132 H132e . . . 109.4(5) ?
H132a C132 H132e . . . 108.1(4) ?
C132 C133 C134 . . . 112.2(5) ?
C132 C133 H133a . . . 109.0(6) ?
C132 C133 H133e . . . 109.7(4) ?
C134 C133 H133a . . . 108.4(4) ?
C134 C133 H133e . . . 108.3(6) ?
H133a C133 H133e . . . 109.2(6) ?
C133 C134 C135 . . . 111.7(5) ?
C133 C134 H134a . . . 108.5(4) ?
C133 C134 H134e . . . 108.4(6) ?
C135 C134 H134a . . . 109.4(6) ?
C135 C134 H134e . . . 108.8(4) ?
H134a C134 H134e . . . 110.0(6) ?
C134 C135 C136 . . . 112.0(4) ?
C134 C135 H135a . . . 109.1(6) ?
C134 C135 H135e . . . 107.5(6) ?
C136 C135 H135a . . . 109.9(6) ?
C136 C135 H135e . . . 108.9(6) ?
H135a C135 H135e . . . 109.3(4) ?
C131 C136 C135 . . . 111.5(4) ?
C131 C136 H136a . . . 108.5(3) ?
C131 C136 H136e . . . 108.9(5) ?
C135 C136 H136a . . . 109.2(5) ?
C135 C136 H136e . . . 109.0(4) ?
H136a C136 H136e . . . 109.7(5) ?
Ag P2 C211 . . . 116.65(17) ?
Ag P2 C221 . . . 109.25(17) ?
Ag P2 C231 . . . 115.68(14) ?
C211 P2 C221 . . . 107.0(2) ?
C211 P2 C231 . . . 103.6(2) ?
C221 P2 C231 . . . 103.6(2) ?
P2 C211 C212A . . . 118.6(5) ?
P2 C211 C216 . . . 119.8(3) ?
P2 C211 C212B . . . 117.9(5) ?
P2 C211 H211A . . . 94.8(4) ?
P2 C211 H211B . . . 100.9(4) ?
C212A C211 C216 . . . 114.4(6) ?
C212A C211 C212B . . . 42.2(6) ?
C212A C211 H211A . . . 102.3(6) ?
C212A C211 H211B . . . 53.2(5) ?
C216 C211 C212B . . . 120.1(5) ?
C216 C211 H211A . . . 100.1(5) ?
C216 C211 H211B . . . 88.9(5) ?
C212B C211 H211A . . . 60.1(5) ?
C212B C211 H211B . . . 95.3(6) ?
H211A C211 H211B . . . 155.1(5) ?
C211 C212A C213 . . . 115.8(7) ?
C211 C212A C212B . . . 73.7(8) ?
C211 C212A H212Aa . . . 107.6(8) ?
C211 C212A H212Ae . . . 107.6(8) ?
C211 C212A H211B . . . 44.4(4) ?
C211 C212A H212Be . . . 99.7(7) ?
C213 C212A C212B . . . 71.4(7) ?
C213 C212A H212Aa . . . 107.9(7) ?
C213 C212A H212Ae . . . 108.6(7) ?
C213 C212A H211B . . . 127.1(8) ?
C213 C212A H212Be . . . 96.3(6) ?
C212B C212A H212Aa . . . 178.7(11) ?
C212B C212A H212Ae . . . 70.2(9) ?
C212B C212A H211B . . . 118.0(10) ?
C212B C212A H212Be . . . 49.6(8) ?
H212Aa C212A H212Ae . . . 109.2(10) ?
H212Aa C212A H211B . . . 63.3(6) ?
H212Aa C212A H212Be . . . 129.7(10) ?
H212Ae C212A H211B . . . 123.8(7) ?
H212Ae C212A H212Be . . . 20.7(3) ?
H211B C212A H212Be . . . 130.7(7) ?
C212A C213 C214A . . . 103.3(5) ?
C212A C213 C212B . . . 37.2(6) ?
C212A C213 C214B . . . 118.8(6) ?
C212A C213 H213Aa . . . 111.3(6) ?
C212A C213 H213Ae . . . 110.9(6) ?
C212A C213 H213Ba . . . 72.5(5) ?
C212A C213 H213Be . . . 129.9(6) ?
C214A C213 C212B . . . 117.1(6) ?
C214A C213 C214B . . . 26.3(6) ?
C214A C213 H213Aa . . . 112.1(6) ?
C214A C213 H213Ae . . . 110.8(6) ?
C214A C213 H213Ba . . . 84.1(6) ?
C214A C213 H213Be . . . 126.8(5) ?
C212B C213 C214B . . . 115.3(6) ?
C212B C213 H213Aa . . . 74.1(5) ?
C212B C213 H213Ae . . . 126.6(6) ?
C212B C213 H213Ba . . . 108.3(5) ?
C212B C213 H213Be . . . 107.7(6) ?
C214B C213 H213Aa . . . 86.2(6) ?
C214B C213 H213Ae . . . 118.0(5) ?
C214B C213 H213Ba . . . 108.7(7) ?
C214B C213 H213Be . . . 108.3(5) ?
H213Aa C213 H213Ae . . . 108.3(5) ?
H213Aa C213 H213Ba . . . 160.9(7) ?
H213Aa C213 H213Be . . . 54.2(3) ?
H213Ae C213 H213Ba . . . 54.5(3) ?
H213Ae C213 H213Be . . . 54.1(3) ?
H213Ba C213 H213Be . . . 108.3(5) ?
C213 C214A C215A . . . 109.7(8) ?
C213 C214A C214B . . . 59.7(12) ?
C213 C214A C215B . . . 119.6(9) ?
C213 C214A H214Aa . . . 109.5(9) ?
C213 C214A H214Ae . . . 109.8(8) ?
C213 C214A H214Be . . . 88.6(7) ?
C213 C214A H215Ba . . . 112.0(7) ?
C215A C214A C214B . . . 82.1(13) ?
C215A C214A C215B . . . 37.3(9) ?
C215A C214A H214Aa . . . 108.5(9) ?
C215A C214A H214Ae . . . 108.7(10) ?
C215A C214A H214Be . . . 119.0(9) ?
C215A C214A H215Ba . . . 82.9(6) ?
C214B C214A C215B . . . 118.3(16) ?
C214B C214A H214Aa . . . 167.6(18) ?
C214B C214A H214Ae . . . 70.6(9) ?
C214B C214A H214Be . . . 57.6(8) ?
C214B C214A H215Ba . . . 158.5(12) ?
C215B C214A H214Aa . . . 71.4(10) ?
C215B C214A H214Ae . . . 126.7(13) ?
C215B C214A H214Be . . . 146.1(13) ?
C215B C214A H215Ba . . . 45.6(8) ?
H214Aa C214A H214Ae . . . 110.6(11) ?
H214Aa C214A H214Be . . . 119.2(9) ?
H214Aa C214A H215Ba . . . 27.0(3) ?
H214Ae C214A H214Be . . . 21.22(19) ?
H214Ae C214A H215Ba . . . 129.2(11) ?
H214Be C214A H215Ba . . . 143.8(10) ?
C214A C215A C216 . . . 107.1(8) ?
C214A C215A C214B . . . 27.1(6) ?
C214A C215A C215B . . . 40.1(8) ?
C214A C215A H215Aa . . . 111.1(9) ?
C214A C215A H215Ae . . . 110.4(9) ?
C214A C215A H215Be . . . 74.5(7) ?
C216 C215A C214B . . . 115.9(8) ?
C216 C215A C215B . . . 81.8(8) ?
C216 C215A H215Aa . . . 109.8(8) ?
C216 C215A H215Ae . . . 110.1(8) ?
C216 C215A H215Be . . . 111.0(8) ?
C214B C215A C215B . . . 66.7(9) ?
C214B C215A H215Aa . . . 84.1(8) ?
C214B C215A H215Ae . . . 124.4(8) ?
C214B C215A H215Be . . . 95.2(7) ?
C215B C215A H215Aa . . . 150.7(13) ?
C215B C215A H215Ae . . . 91.5(13) ?
C215B C215A H215Be . . . 55.5(9) ?
H215Aa C215A H215Ae . . . 108.3(11) ?
H215Aa C215A H215Be . . . 134.6(10) ?
H215Ae C215A H215Be . . . 37.9(4) ?
C211 C216 C215A . . . 117.9(5) ?
C211 C216 C215B . . . 108.4(5) ?
C211 C216 H216Aa . . . 107.6(5) ?
C211 C216 H216Ae . . . 107.3(5) ?
C211 C216 H216Ba . . . 110.2(5) ?
C211 C216 H216Be . . . 109.6(4) ?
C215A C216 C215B . . . 34.3(6) ?
C215A C216 H216Aa . . . 107.7(6) ?
C215A C216 H216Ae . . . 108.1(6) ?
C215A C216 H216Ba . . . 76.8(5) ?
C215A C216 H216Be . . . 127.1(7) ?
C215B C216 H216Aa . . . 80.9(5) ?
C215B C216 H216Ae . . . 138.4(6) ?
C215B C216 H216Ba . . . 110.8(5) ?
C215B C216 H216Be . . . 109.8(6) ?
H216Aa C216 H216Ae . . . 107.8(4) ?
H216Aa C216 H216Ba . . . 133.6(5) ?
H216Aa C216 H216Be . . . 32.12(17) ?
H216Ae C216 H216Ba . . . 34.87(19) ?
H216Ae C216 H216Be . . . 77.0(3) ?
H216Ba C216 H216Be . . . 108.0(4) ?
C211 C212B C212A . . . 64.2(7) ?
C211 C212B C213 . . . 110.7(8) ?
C211 C212B H211A . . . 40.4(4) ?
C211 C212B H212Ae . . . 92.8(6) ?
C211 C212B H212Ba . . . 109.2(8) ?
C211 C212B H212Be . . . 108.8(7) ?
C212A C212B C213 . . . 71.4(7) ?
C212A C212B H211A . . . 104.5(9) ?
C212A C212B H212Ae . . . 52.5(7) ?
C212A C212B H212Ba . . . 172.6(13) ?
C212A C212B H212Be . . . 76.9(9) ?
C213 C212B H211A . . . 126.7(8) ?
C213 C212B H212Ae . . . 99.5(7) ?
C213 C212B H212Ba . . . 109.5(6) ?
C213 C212B H212Be . . . 109.4(8) ?
H211A C212B H212Ae . . . 120.2(6) ?
H211A C212B H212Ba . . . 68.9(6) ?
H211A C212B H212Be . . . 121.6(7) ?
H212Ae C212B H212Ba . . . 133.3(11) ?
H212Ae C212B H212Be . . . 24.5(3) ?
H212Ba C212B H212Be . . . 109.2(11) ?
C213 C214B C214A . . . 94.0(13) ?
C213 C214B C215A . . . 118.1(6) ?
C213 C214B C215B . . . 104.7(7) ?
C213 C214B H214Ae . . . 126.3(10) ?
C213 C214B H214Ba . . . 110.6(10) ?
C213 C214B H214Be . . . 110.0(9) ?
C214A C214B C215A . . . 70.9(12) ?
C214A C214B C215B . . . 36.2(10) ?
C214A C214B H214Ae . . . 65.1(10) ?
C214A C214B H214Ba . . . 145.8(17) ?
C214A C214B H214Be . . . 82.6(11) ?
C215A C214B C215B . . . 35.4(7) ?
C215A C214B H214Ae . . . 101.4(9) ?
C215A C214B H214Ba . . . 76.6(8) ?
C215A C214B H214Be . . . 125.7(10) ?
C215B C214B H214Ae . . . 86.8(8) ?
C215B C214B H214Ba . . . 111.9(9) ?
C215B C214B H214Be . . . 110.4(10) ?
H214Ae C214B H214Ba . . . 112.9(9) ?
H214Ae C214B H214Be . . . 25.1(2) ?
H214Ba C214B H214Be . . . 109.1(8) ?
C214A C215B C215A . . . 102.6(13) ?
C214A C215B C216 . . . 130.6(12) ?
C214A C215B C214B . . . 25.5(9) ?
C214A C215B H214Aa . . . 52.2(8) ?
C214A C215B H215Ae . . . 120.4(10) ?
C214A C215B H215Ba . . . 85.2(11) ?
C214A C215B H215Be . . . 111.0(9) ?
C215A C215B C216 . . . 63.9(7) ?
C215A C215B C214B . . . 77.9(10) ?
C215A C215B H214Aa . . . 154.1(11) ?
C215A C215B H215Ae . . . 45.0(9) ?
C215A C215B H215Ba . . . 171.5(10) ?
C215A C215B H215Be . . . 70.6(10) ?
C216 C215B C214B . . . 112.6(8) ?
C216 C215B H214Aa . . . 134.4(8) ?
C216 C215B H215Ae . . . 84.6(5) ?
C216 C215B H215Ba . . . 108.6(6) ?
C216 C215B H215Be . . . 108.1(8) ?
C214B C215B H214Aa . . . 77.5(7) ?
C214B C215B H215Ae . . . 105.6(8) ?
C214B C215B H215Ba . . . 109.5(9) ?
C214B C215B H215Be . . . 108.3(8) ?
H214Aa C215B H215Ae . . . 137.6(8) ?
H214Aa C215B H215Ba . . . 34.2(4) ?
H214Aa C215B H215Be . . . 110.3(9) ?
H215Ae C215B H215Ba . . . 133.3(11) ?
H215Ae C215B H215Be . . . 27.7(3) ?
H215Ba C215B H215Be . . . 109.9(11) ?
P2 C221 C222 . . . 112.2(3) ?
P2 C221 C226 . . . 117.3(4) ?
P2 C221 H221 . . . 101.7(4) ?
C222 C221 C226 . . . 111.1(4) ?
C222 C221 H221 . . . 110.3(5) ?
C226 C221 H221 . . . 103.2(4) ?
C221 C222 C223 . . . 111.5(4) ?
C221 C222 H222a . . . 109.3(5) ?
C221 C222 H222e . . . 108.6(4) ?
C223 C222 H222a . . . 109.1(5) ?
C223 C222 H222e . . . 108.2(5) ?
H222a C222 H222e . . . 110.2(4) ?
C222 C223 C224 . . . 112.3(5) ?
C222 C223 H223a . . . 109.1(5) ?
C222 C223 H223e . . . 108.5(4) ?
C224 C223 H223a . . . 108.5(4) ?
C224 C223 H223e . . . 108.7(5) ?
H223a C223 H223e . . . 109.7(6) ?
C223 C224 C225 . . . 112.0(5) ?
C223 C224 H224a . . . 108.8(5) ?
C223 C224 H224e . . . 108.6(6) ?
C225 C224 H224a . . . 108.8(6) ?
C225 C224 H224e . . . 109.4(5) ?
H224a C224 H224e . . . 109.1(6) ?
C224 C225 C226 . . . 112.1(4) ?
C224 C225 H225a . . . 108.3(6) ?
C224 C225 H225e . . . 109.2(6) ?
C226 C225 H225a . . . 108.8(6) ?
C226 C225 H225e . . . 109.6(6) ?
H225a C225 H225e . . . 108.8(5) ?
C221 C226 C225 . . . 111.2(5) ?
C221 C226 H226a . . . 109.8(4) ?
C221 C226 H226e . . . 109.1(5) ?
C225 C226 H226a . . . 108.8(5) ?
C225 C226 H226e . . . 108.4(4) ?
H226a C226 H226e . . . 109.5(6) ?
P2 C231 C232 . . . 110.6(3) ?
P2 C231 C236 . . . 113.7(3) ?
P2 C231 H231 . . . 105.3(3) ?
C232 C231 C236 . . . 109.1(3) ?
C232 C231 H231 . . . 110.7(4) ?
C236 C231 H231 . . . 107.3(4) ?
C231 C232 C233 . . . 111.3(4) ?
C231 C232 H232a . . . 108.9(5) ?
C231 C232 H232e . . . 108.8(4) ?
C233 C232 H232a . . . 109.0(4) ?
C233 C232 H232e . . . 109.4(5) ?
H232a C232 H232e . . . 109.4(5) ?
C232 C233 C234 . . . 111.8(5) ?
C232 C233 H233a . . . 108.6(4) ?
C232 C233 H233e . . . 109.0(5) ?
C234 C233 H233a . . . 109.2(5) ?
C234 C233 H233e . . . 108.9(4) ?
H233a C233 H233e . . . 109.3(6) ?
C233 C234 C235 . . . 111.8(4) ?
C233 C234 H234a . . . 109.3(5) ?
C233 C234 H234e . . . 108.9(5) ?
C235 C234 H234a . . . 108.3(5) ?
C235 C234 H234e . . . 108.4(5) ?
H234a C234 H234e . . . 110.1(5) ?
C234 C235 C236 . . . 112.3(4) ?
C234 C235 H235a . . . 108.5(5) ?
C234 C235 H235e . . . 109.0(5) ?
C236 C235 H235a . . . 108.7(4) ?
C236 C235 H235e . . . 109.4(5) ?
H235a C235 H235e . . . 108.9(5) ?
C231 C236 C235 . . . 110.9(4) ?
C231 C236 H236a . . . 109.7(4) ?
C231 C236 H236e . . . 109.0(4) ?
C235 C236 H236a . . . 109.0(4) ?
C235 C236 H236e . . . 108.9(4) ?
H236a C236 H236e . . . 109.3(5) ?
N1 C1 C2 . . . .00000 ?
N1 C1 N1 . . '2 675' 180.0000 ?
C2 C1 N1 . . '2 675' 180.0000 ?
C1 N1 H2a . . . 102.8(9) ?
C1 N1 H2b . . . 107.2(6) ?
C1 N1 H2c . . . 108.3(8) ?
H2a N1 H2b . . . 110.1(9) ?
H2a N1 H2c . . . 111.6(6) ?
H2b N1 H2c . . . 115.9(11) ?
C1 C2 H2a . . . 102.8(9) ?
C1 C2 H2b . . . 107.2(6) ?
C1 C2 H2c . . . 108.3(8) ?
H2a C2 H2b . . . 110.1(9) ?
H2a C2 H2c . . . 111.6(6) ?
H2b C2 H2c . . . 115.9(11) ?
C211 H211A C212B . . . 79.5(6) ?
C212A H212Ae C212B . . . 57.3(9) ?
C212A H212Ae H212Be . . . 114.1(7) ?
C212B H212Ae H212Be . . . 57.0(6) ?
C213 H213Aa H213Be . . . 63.4(3) ?
C213 H213Ae H213Ba . . . 62.2(4) ?
C213 H213Ae H213Be . . . 62.9(4) ?
H213Ba H213Ae H213Be . . . 124.750(14) ?
C214A H214Aa C215B . . . 56.4(8) ?
C214A H214Aa H215Ba . . . 110.6(5) ?
C215B H214Aa H215Ba . . . 56.2(5) ?
C214A H214Ae C214B . . . 44.3(9) ?
C214A H214Ae H214Be . . . 104.7(7) ?
C214B H214Ae H214Be . . . 74.6(6) ?
C215A H215Ae C215B . . . 43.5(9) ?
C215A H215Ae H215Be . . . 81.7(7) ?
C215B H215Ae H215Be . . . 40.9(4) ?
C216 H216Aa H216Be . . . 74.6(2) ?
C216 H216Ae H216Ba . . . 71.8(3) ?
C211 H211B C212A . . . 82.5(6) ?
C212A H212Be C212B . . . 53.5(8) ?
C212A H212Be H212Ae . . . 45.2(5) ?
C212B H212Be H212Ae . . . 98.4(7) ?
C213 H213Ba H213Ae . . . 63.3(3) ?
C213 H213Be H213Aa . . . 62.3(4) ?
C213 H213Be H213Ae . . . 62.9(4) ?
H213Aa H213Be H213Ae . . . 125.194(8) ?
C214A H214Be C214B . . . 39.8(9) ?
C214A H214Be H214Ae . . . 54.1(6) ?
C214B H214Be H214Ae . . . 80.3(7) ?
C214A H215Ba C215B . . . 49.1(7) ?
C214A H215Ba H214Aa . . . 42.3(4) ?
C215B H215Ba H214Aa . . . 89.7(5) ?
C215A H215Be C215B . . . 53.9(9) ?
C215A H215Be H215Ae . . . 60.4(6) ?
C215B H215Be H215Ae . . . 111.5(6) ?
C216 H216Ba H216Ae . . . 73.4(2) ?
C216 H216Be H216Aa . . . 73.2(3) ?
N1 H2a C2 . . . .00000 ?
N1 H2b C2 . . . .00000 ?
N1 H2c C2 . . . .00000 ?

loop_
_geom_bond_atom_site_label_1
_geom_bond_atom_site_label_2
_geom_bond_site_symmetry_1
_geom_bond_site_symmetry_2
_geom_bond_distance
_geom_bond_publ_flag
Ag N13 . . 2.523(4) ?
Ag P1 . . 2.4789(11) ?
Ag P2 . . 2.4799(13) ?
Ag N23 . '2 565' 2.449(3) ?
B N11 . . 1.550(7) ?
B N21 . . 1.549(6) ?
B N31 . . 1.522(5) ?
B N41 . . 1.542(7) ?
N11 C12 . . 1.346(6) ?
N11 C15 . . 1.368(5) ?
C12 N13 . . 1.313(6) ?
C12 H12 . . .954(4) ?
N13 C14 . . 1.363(6) ?
C14 C15 . . 1.336(8) ?
C14 H14 . . .945(4) ?
C15 H15 . . .949(5) ?
N21 C22 . . 1.353(5) ?
N21 C25 . . 1.377(7) ?
C22 N23 . . 1.309(6) ?
C22 H22 . . .951(5) ?
N23 C24 . . 1.367(7) ?
C24 C25 . . 1.350(5) ?
C24 H24 . . .948(5) ?
C25 H25 . . .958(5) ?
N31 C32 . . 1.348(5) ?
N31 C35 . . 1.353(7) ?
C32 N33 . . 1.315(7) ?
C32 H32 . . .957(5) ?
N33 C34 . . 1.358(8) ?
C34 C35 . . 1.325(6) ?
C34 H34 . . .951(7) ?
C35 H35 . . .956(5) ?
N41 C42 . . 1.342(7) ?
N41 C45 . . 1.356(8) ?
C42 N43 . . 1.324(9) ?
C42 H42 . . .959(7) ?
N43 C44 . . 1.361(10) ?
C44 C45 . . 1.307(8) ?
C44 H44 . . .942(7) ?
C45 H45 . . .953(6) ?
P1 C111 . . 1.861(5) ?
P1 C121 . . 1.864(4) ?
P1 C131 . . 1.849(5) ?
C111 C112 . . 1.521(5) ?
C111 C116 . . 1.536(6) ?
C111 H111 . . .951(5) ?
C112 C113 . . 1.522(7) ?
C112 H112a . . .952(6) ?
C112 H112e . . .954(5) ?
C113 C114 . . 1.510(8) ?
C113 H113a . . .945(7) ?
C113 H113e . . .955(4) ?
C114 C115 . . 1.503(6) ?
C114 H114a . . .954(7) ?
C114 H114e . . .948(6) ?
C115 C116 . . 1.539(8) ?
C115 H115a . . .950(7) ?
C115 H115e . . .949(6) ?
C116 H116a . . .956(6) ?
C116 H116e . . .951(4) ?
C121 C122 . . 1.520(7) ?
C121 C126 . . 1.522(5) ?
C121 H121 . . .952(4) ?
C122 C123 . . 1.524(6) ?
C122 H122a . . .951(5) ?
C122 H122e . . .954(4) ?
C123 C124 . . 1.505(6) ?
C123 H123a . . .952(5) ?
C123 H123e . . .951(6) ?
C124 C125 . . 1.496(9) ?
C124 H124a . . .946(6) ?
C124 H124e . . .952(5) ?
C125 C126 . . 1.527(7) ?
C125 H125a . . .955(6) ?
C125 H125e . . .953(4) ?
C126 H126a . . .947(5) ?
C126 H126e . . .952(5) ?
C131 C132 . . 1.534(7) ?
C131 C136 . . 1.523(7) ?
C131 H131 . . .950(4) ?
C132 C133 . . 1.529(9) ?
C132 H132a . . .954(4) ?
C132 H132e . . .961(5) ?
C133 C134 . . 1.495(8) ?
C133 H133a . . .954(5) ?
C133 H133e . . .949(6) ?
C134 C135 . . 1.498(8) ?
C134 H134a . . .942(5) ?
C134 H134e . . .951(6) ?
C135 C136 . . 1.520(9) ?
C135 H135a . . .943(5) ?
C135 H135e . . .959(6) ?
C136 H136a . . .952(4) ?
C136 H136e . . .945(5) ?
P2 C211 . . 1.855(4) ?
P2 C221 . . 1.852(6) ?
P2 C231 . . 1.852(5) ?
C211 C212A . . 1.350(10) ?
C211 C216 . . 1.507(8) ?
C211 C212B . . 1.439(10) ?
C211 H211A . . .948(7) ?
C211 H211B . . .952(7) ?
C212A C213 . . 1.576(8) ?
C212A C212B . . 1.007(16) ?
C212A H212Aa . . .954(11) ?
C212A H212Ae . . .949(10) ?
C212A H211B . . 1.089(9) ?
C212A H212Be . . 1.221(11) ?
C213 C214A . . 1.634(13) ?
C213 C212B . . 1.576(10) ?
C213 C214B . . 1.414(12) ?
C213 H213Aa . . .952(6) ?
C213 H213Ae . . .961(5) ?
C213 H213Ba . . .952(6) ?
C213 H213Be . . .961(5) ?
C214A C215A . . 1.507(15) ?
C214A C214B . . .726(16) ?
C214A C215B . . .995(13) ?
C214A H214Aa . . .944(12) ?
C214A H214Ae . . .943(8) ?
C214A H214Be . . 1.126(7) ?
C214A H215Ba . . 1.312(10) ?
C215A C216 . . 1.489(9) ?
C215A C214B . . 1.580(14) ?
C215A C215B . . .935(17) ?
C215A H215Aa . . .954(12) ?
C215A H215Ae . . .960(12) ?
C215A H215Be . . 1.092(12) ?
C216 C215B . . 1.641(9) ?
C216 H216Aa . . .958(6) ?
C216 H216Ae . . .962(5) ?
C216 H216Ba . . .953(5) ?
C216 H216Be . . .964(5) ?
C212B H211A . . 1.269(9) ?
C212B H212Ae . . 1.125(10) ?
C212B H212Ba . . .949(11) ?
C212B H212Be . . .955(10) ?
C214B C215B . . 1.485(14) ?
C214B H214Ae . . .980(10) ?
C214B H214Ba . . .945(11) ?
C214B H214Be . . .959(8) ?
C215B H214Aa . . 1.133(11) ?
C215B H215Ae . . 1.358(11) ?
C215B H215Ba . . .941(11) ?
C215B H215Be . . .954(11) ?
C221 C222 . . 1.516(7) ?
C221 C226 . . 1.517(7) ?
C221 H221 . . .953(3) ?
C222 C223 . . 1.529(8) ?
C222 H222a . . .940(3) ?
C222 H222e . . .952(5) ?
C223 C224 . . 1.491(8) ?
C223 H223a . . .948(4) ?
C223 H223e . . .949(6) ?
C224 C225 . . 1.496(10) ?
C224 H224a . . .951(4) ?
C224 H224e . . .953(7) ?
C225 C226 . . 1.528(9) ?
C225 H225a . . .962(5) ?
C225 H225e . . .946(6) ?
C226 H226a . . .941(4) ?
C226 H226e . . .959(6) ?
C231 C232 . . 1.539(7) ?
C231 C236 . . 1.522(5) ?
C231 H231 . . .948(4) ?
C232 C233 . . 1.519(8) ?
C232 H232a . . .951(5) ?
C232 H232e . . .950(3) ?
C233 C234 . . 1.516(5) ?
C233 H233a . . .954(6) ?
C233 H233e . . .948(6) ?
C234 C235 . . 1.510(9) ?
C234 H234a . . .942(5) ?
C234 H234e . . .951(6) ?
C235 C236 . . 1.525(7) ?
C235 H235a . . .960(5) ?
C235 H235e . . .947(4) ?
C236 H236a . . .946(5) ?
C236 H236e . . .957(5) ?
C1 N1 . . 1.273(10) ?
C1 C2 . . 1.273(10) ?
C1 N1 . '2 675' 1.273(10) ?
N1 H2a . . .972(9) ?
N1 H2b . . .924(8) ?
N1 H2c . . .907(9) ?
C2 H2a . . .972(9) ?
C2 H2b . . .924(8) ?
C2 H2c . . .907(9) ?
H212Ae H212Be . . .47235(9) ?
H213Aa H213Be . . .87228(12) ?
H213Ae H213Ba . . .87581(14) ?
H213Ae H213Be . . .87515(17) ?
H214Aa H215Ba . . .63668(8) ?
H214Ae H214Be . . .42112(4) ?
H215Ae H215Be . . .67734(9) ?
H216Aa H216Be . . .53175(11) ?
H216Ae H216Ba . . .57382(11) ?

loop_
_geom_contact_atom_site_label_1
_geom_contact_atom_site_label_2
_geom_contact_distance
_geom_contact_site_symmetry_1
_geom_contact_site_symmetry_2
_geom_contact_publ_flag
Ag C12 3.437(5) . . ?
Ag C14 3.511(5) . . ?
Ag C22 3.197(4) . '2 565' ?
Ag C24 3.632(5) . '2 565' ?
Ag C111 3.720(4) . . ?
Ag C112 3.750(5) . . ?
Ag C121 3.596(3) . . ?
Ag C122 3.810(4) . . ?
Ag C131 3.614(4) . . ?
Ag C132 3.921(6) . . ?
Ag C136 3.891(5) . . ?
Ag C211 3.704(5) . . ?
Ag C212A 3.772(8) . . ?
Ag C212B 3.905(8) . . ?
Ag C221 3.551(5) . . ?
Ag C222 3.684(5) . . ?
Ag C231 3.682(5) . . ?
Ag C232 3.980(6) . . ?
Ag C236 4.084(5) . . ?
Ag H12 3.5461(8) . . ?
Ag H14 3.6670(12) . . ?
Ag H22 3.1373(5) . '2 565' ?
Ag H112e 3.1887(5) . . ?
Ag H121 3.6284(6) . . ?
Ag H122e 3.1874(8) . . ?
Ag H132a 3.3566(11) . . ?
Ag H136a 3.3184(9) . . ?
Ag H212Ae 3.1575(8) . . ?
Ag H212Be 3.2485(7) . . ?
Ag H221 3.6118(5) . . ?
Ag H222e 3.0505(7) . . ?
Ag H232a 3.4710(7) . . ?
Ag H236a 3.5970(5) . . ?
B C12 2.608(8) . . ?
B C15 2.613(7) . . ?
B C22 2.589(5) . . ?
B C25 2.651(7) . . ?
B C32 2.589(5) . . ?
B C35 2.582(8) . . ?
B C42 2.593(8) . . ?
B C45 2.616(8) . . ?
B H12 2.861(6) . . ?
B H22 2.821(4) . . ?
B H32 2.859(4) . . ?
B H35 2.874(5) . . ?
B H42 2.857(5) . . ?
B H45 2.890(6) . . ?
N11 N13 2.225(6) . . ?
N11 C14 2.177(6) . . ?
N11 N21 2.493(5) . . ?
N11 C22 2.853(5) . . ?
N11 N31 2.535(4) . . ?
N11 C32 3.441(5) . . ?
N11 C35 3.358(6) . . ?
N11 N41 2.485(5) . . ?
N11 C42 2.864(8) . . ?
N11 H12 2.033(3) . . ?
N11 H15 2.078(3) . . ?
N11 H22 2.547(3) . . ?
N11 H42 2.584(4) . . ?
C12 C14 2.106(5) . . ?
C12 C15 2.149(6) . . ?
C12 N31 2.959(6) . . ?
N13 C15 2.221(7) . . ?
N13 C22 3.299(6) . '2 565' ?
N13 N23 3.547(6) . '2 565' ?
N13 H12 2.001(3) . . ?
N13 H14 2.052(3) . . ?
N13 H22 2.584(4) . '2 565' ?
N13 H112e 2.928(4) . . ?
C14 H15 2.045(5) . . ?
C14 H212Aa 2.835(5) . . ?
C15 N21 3.105(6) . . ?
C15 C22 3.097(7) . . ?
C15 N41 3.158(6) . . ?
C15 C42 3.197(7) . . ?
C15 H14 2.029(5) . . ?
C15 H22 2.601(5) . . ?
C15 H42 2.698(4) . . ?
N21 N23 2.242(4) . . ?
N21 C24 2.201(6) . . ?
N21 N31 2.500(4) . . ?
N21 C35 2.983(6) . . ?
N21 N41 2.587(5) . . ?
N21 C45 3.281(6) . . ?
N21 H22 2.032(3) . . ?
N21 H25 2.092(4) . . ?
N21 H35 2.813(4) . . ?
C22 C24 2.104(8) . . ?
C22 C25 2.145(7) . . ?
C22 N31 3.482(4) . . ?
N23 C25 2.229(5) . . ?
N23 H22 1.988(4) . . ?
N23 H24 2.063(4) . . ?
N23 H212Ae 2.913(4) . '2 565' ?
N23 H212Be 2.736(4) . '2 565' ?
C24 H25 2.064(4) . . ?
C25 N31 3.246(6) . . ?
C25 N41 3.271(6) . . ?
C25 H24 2.043(4) . . ?
N31 N33 2.221(5) . . ?
N31 C34 2.198(7) . . ?
N31 N41 2.493(5) . . ?
N31 C45 3.169(8) . . ?
N31 H12 2.692(4) . . ?
N31 H32 2.040(3) . . ?
N31 H35 2.061(4) . . ?
C32 C34 2.122(9) . . ?
C32 C35 2.117(7) . . ?
C32 N41 2.947(6) . . ?
C32 C45 3.342(9) . . ?
N33 C35 2.175(6) . . ?
N33 H32 2.006(6) . . ?
N33 H34 2.065(6) . . ?
N33 H223e 2.984(5) . '1 565' ?
C34 H35 2.023(4) . . ?
C35 H34 2.033(5) . . ?
N41 N43 2.215(7) . . ?
N41 C44 2.215(7) . . ?
N41 H32 2.723(3) . . ?
N41 H42 2.037(4) . . ?
N41 H45 2.047(4) . . ?
C42 C44 2.148(10) . . ?
C42 C45 2.103(9) . . ?
N43 C45 2.138(8) . . ?
N43 N1 3.593(10) . . ?
N43 H42 2.024(7) . . ?
N43 H44 2.072(7) . . ?
N43 H2c 2.763(5) . . ?
C44 H45 1.998(6) . . ?
C44 H215Aa 2.899(7) . '1 565' ?
C45 H44 2.012(6) . . ?
C45 H212Ba 2.808(6) . '1 565' ?
P1 C112 2.817(5) . . ?
P1 C116 2.902(5) . . ?
P1 C122 2.805(5) . . ?
P1 C126 2.899(4) . . ?
P1 C132 2.802(6) . . ?
P1 C136 2.771(6) . . ?
P1 H111 2.2595(12) . . ?
P1 H112a 3.0066(11) . . ?
P1 H112e 2.8822(11) . . ?
P1 H116a 3.1055(13) . . ?
P1 H116e 3.0025(12) . . ?
P1 H121 2.2719(11) . . ?
P1 H122a 2.9893(13) . . ?
P1 H122e 2.8694(14) . . ?
P1 H126a 3.0797(11) . . ?
P1 H126e 3.0159(9) . . ?
P1 H131 2.3268(14) . . ?
P1 H132a 2.9102(13) . . ?
P1 H132e 2.9466(13) . . ?
P1 H136a 2.8745(12) . . ?
P1 H136e 2.8927(11) . . ?
C111 C113 2.512(6) . . ?
C111 C114 2.954(7) . . ?
C111 C115 2.520(7) . . ?
C111 C121 2.952(6) . . ?
C111 C126 3.397(5) . . ?
C111 C131 2.982(7) . . ?
C111 H112a 2.043(4) . . ?
C111 H112e 2.043(3) . . ?
C111 H113a 2.726(4) . . ?
C111 H115a 2.701(4) . . ?
C111 H116a 2.057(5) . . ?
C111 H116e 2.059(4) . . ?
C112 C114 2.524(8) . . ?
C112 C115 2.928(6) . . ?
C112 C116 2.504(5) . . ?
C112 H111 2.057(4) . . ?
C112 H113a 2.031(5) . . ?
C112 H113e 2.033(5) . . ?
C112 H114a 2.753(5) . . ?
C112 H116a 2.699(4) . . ?
C113 C115 2.483(6) . . ?
C113 C116 2.923(6) . . ?
C113 H111 2.699(5) . . ?
C113 H112a 2.045(6) . . ?
C113 H112e 2.044(5) . . ?
C113 H114a 2.037(6) . . ?
C113 H114e 2.032(5) . . ?
C113 H115a 2.689(4) . . ?
C114 C116 2.514(7) . . ?
C114 H112a 2.754(6) . . ?
C114 H113a 2.028(7) . . ?
C114 H113e 2.030(5) . . ?
C114 H115a 2.023(5) . . ?
C114 H115e 2.027(4) . . ?
C114 H116a 2.717(6) . . ?
C115 H111 2.636(6) . . ?
C115 H113a 2.708(5) . . ?
C115 H114a 2.024(5) . . ?
C115 H114e 2.022(5) . . ?
C115 H116a 2.064(6) . . ?
C115 H116e 2.065(6) . . ?
C116 C131 3.210(7) . . ?
C116 H111 1.997(6) . . ?
C116 H112a 2.712(4) . . ?
C116 H114a 2.720(5) . . ?
C116 H115a 2.049(6) . . ?
C116 H115e 2.052(5) . . ?
C116 H131 2.809(6) . . ?
C121 C123 2.515(8) . . ?
C121 C124 2.949(6) . . ?
C121 C125 2.516(5) . . ?
C121 C131 2.908(7) . . ?
C121 C136 3.234(8) . . ?
C121 H111 2.773(4) . . ?
C121 H122a 2.043(5) . . ?
C121 H122e 2.042(4) . . ?
C121 H123a 2.724(5) . . ?
C121 H125a 2.724(3) . . ?
C121 H126a 2.039(4) . . ?
C121 H126e 2.042(4) . . ?
C121 H136e 2.765(5) . . ?
C122 C124 2.510(5) . . ?
C122 C125 2.913(5) . . ?
C122 C126 2.493(6) . . ?
C122 H121 2.066(5) . . ?
C122 H123a 2.039(5) . . ?
C122 H123e 2.042(5) . . ?
C122 H124a 2.728(4) . . ?
C122 H126a 2.701(5) . . ?
C123 C125 2.473(7) . . ?
C123 C126 2.915(8) . . ?
C123 H121 2.712(6) . . ?
C123 H122a 2.042(5) . . ?
C123 H122e 2.044(4) . . ?
C123 H124a 2.023(5) . . ?
C123 H124e 2.024(4) . . ?
C123 H125a 2.697(5) . . ?
C124 C126 2.508(8) . . ?
C124 H122a 2.729(4) . . ?
C124 H123a 2.025(5) . . ?
C124 H123e 2.024(5) . . ?
C124 H125a 2.025(6) . . ?
C124 H125e 2.022(6) . . ?
C124 H126a 2.719(6) . . ?
C125 H121 2.639(4) . . ?
C125 H123a 2.691(5) . . ?
C125 H124a 2.017(6) . . ?
C125 H124e 2.019(6) . . ?
C125 H126a 2.040(5) . . ?
C125 H126e 2.047(6) . . ?
C126 C131 3.361(7) . . ?
C126 H116e 2.798(5) . . ?
C126 H121 1.971(4) . . ?
C126 H122a 2.708(5) . . ?
C126 H124a 2.725(5) . . ?
C126 H125a 2.042(5) . . ?
C126 H125e 2.041(4) . . ?
C131 C133 2.521(9) . . ?
C131 C134 2.947(9) . . ?
C131 C135 2.516(8) . . ?
C131 H132a 2.060(4) . . ?
C131 H132e 2.061(4) . . ?
C131 H133a 2.729(5) . . ?
C131 H135a 2.744(4) . . ?
C131 H136a 2.036(4) . . ?
C131 H136e 2.036(4) . . ?
C132 C134 2.511(8) . . ?
C132 C135 2.923(7) . . ?
C132 C136 2.499(7) . . ?
C132 H131 2.040(4) . . ?
C132 H133a 2.049(5) . . ?
C132 H133e 2.053(6) . . ?
C132 H134a 2.724(6) . . ?
C132 H136a 2.692(5) . . ?
C133 C135 2.478(8) . . ?
C133 C136 2.913(9) . . ?
C133 H131 2.707(7) . . ?
C133 H132a 2.059(6) . . ?
C133 H132e 2.059(6) . . ?
C133 H134a 2.005(6) . . ?
C133 H134e 2.010(6) . . ?
C133 H135a 2.714(5) . . ?
C134 C136 2.502(9) . . ?
C134 H132a 2.746(6) . . ?
C134 H133a 2.012(6) . . ?
C134 H133e 2.008(5) . . ?
C134 H135a 2.014(5) . . ?
C134 H135e 2.007(6) . . ?
C134 H136a 2.718(7) . . ?
C134 H215Ba 2.885(7) . '1 556' ?
C135 H131 2.714(7) . . ?
C135 H133a 2.696(6) . . ?
C135 H134a 2.016(5) . . ?
C135 H134e 2.016(7) . . ?
C135 H136a 2.041(6) . . ?
C135 H136e 2.034(7) . . ?
C136 H121 2.757(6) . . ?
C136 H131 2.046(5) . . ?
C136 H132a 2.718(4) . . ?
C136 H134a 2.725(6) . . ?
C136 H135a 2.043(5) . . ?
C136 H135e 2.043(6) . . ?
P2 C212A 2.767(7) . . ?
P2 C216 2.913(5) . . ?
P2 C212B 2.831(7) . . ?
P2 C222 2.801(6) . . ?
P2 C226 2.883(6) . . ?
P2 C232 2.794(6) . . ?
P2 C236 2.830(4) . . ?
P2 H211A 2.1519(9) . . ?
P2 H212Aa 3.0474(13) . . ?
P2 H212Ae 2.7468(10) . . ?
P2 H216Aa 3.1573(16) . . ?
P2 H216Ae 2.9352(12) . . ?
P2 H211B 2.2391(13) . . ?
P2 H212Ba 3.1445(10) . . ?
P2 H212Be 2.8315(9) . . ?
P2 H216Be 2.9545(15) . . ?
P2 H221 2.2486(13) . . ?
P2 H222a 2.9849(14) . . ?
P2 H222e 2.8723(15) . . ?
P2 H226a 3.0777(13) . . ?
P2 H226e 3.0024(12) . . ?
P2 H231 2.2927(12) . . ?
P2 H232a 2.9429(14) . . ?
P2 H232e 2.8812(15) . . ?
P2 H236a 2.9814(10) . . ?
P2 H236e 2.9561(9) . . ?
C211 C213 2.482(6) . . ?
C211 C214A 2.891(9) . . ?
C211 C215A 2.567(11) . . ?
C211 C214B 2.936(8) . . ?
C211 C215B 2.554(11) . . ?
C211 C221 2.979(7) . . ?
C211 C226 3.396(8) . . ?
C211 C231 2.912(5) . . ?
C211 C232 3.390(7) . . ?
C211 H212Aa 1.874(6) . . ?
C211 H212Ae 1.870(5) . . ?
C211 H213Aa 2.757(4) . . ?
C211 H215Aa 2.849(5) . . ?
C211 H216Aa 2.015(6) . . ?
C211 H216Ae 2.013(6) . . ?
C211 H212Ba 1.967(6) . . ?
C211 H212Be 1.967(5) . . ?
C211 H213Ba 2.726(4) . . ?
C211 H215Ba 2.804(6) . . ?
C211 H216Ba 2.042(6) . . ?
C211 H216Be 2.043(6) . . ?
C212A C214A 2.517(13) . . ?
C212A C215A 2.933(15) . . ?
C212A C216 2.403(11) . . ?
C212A C214B 2.575(12) . . ?
C212A C215B 2.614(14) . . ?
C212A H14 2.680(11) . . ?
C212A H211A 1.806(10) . . ?
C212A H213Aa 2.117(9) . . ?
C212A H213Ae 2.119(7) . . ?
C212A H214Aa 2.644(9) . . ?
C212A H216Aa 2.715(10) . . ?
C212A H212Ba 1.951(11) . . ?
C212A H213Ba 1.578(7) . . ?
C212A H213Be 2.314(7) . . ?
C212A H215Ba 2.594(10) . . ?
C213 C215A 2.569(13) . . ?
C213 C216 2.903(6) . . ?
C213 C215B 2.295(13) . . ?
C213 H211A 2.546(5) . . ?
C213 H212Aa 2.078(5) . . ?
C213 H212Ae 2.082(5) . . ?
C213 H214Aa 2.143(6) . . ?
C213 H214Ae 2.145(6) . . ?
C213 H215Aa 2.749(6) . . ?
C213 H211B 2.397(4) . . ?
C213 H212Ba 2.093(6) . . ?
C213 H212Be 2.097(5) . . ?
C213 H214Ba 1.957(6) . . ?
C213 H214Be 1.961(5) . . ?
C213 H215Ba 2.449(6) . . ?
C214A C216 2.410(9) . . ?
C214A C212B 2.739(15) . . ?
C214A H212Aa 2.664(9) . . ?
C214A H213Aa 2.179(12) . . ?
C214A H213Ae 2.170(11) . . ?
C214A H215Aa 2.053(11) . . ?
C214A H215Ae 2.050(11) . . ?
C214A H216Aa 2.651(8) . . ?
C214A H211B 2.710(8) . . ?
C214A H213Ba 1.804(11) . . ?
C214A H213Be 2.340(11) . . ?
C214A H214Ba 1.599(12) . . ?
C214A H215Be 1.607(11) . . ?
C214A H216Ba 2.886(9) . . ?
C215A C212B 2.926(15) . . ?
C215A H211A 2.667(10) . . ?
C215A H213Aa 2.778(11) . . ?
C215A H214Aa 2.016(12) . . ?
C215A H214Ae 2.018(9) . . ?
C215A H216Aa 2.001(9) . . ?
C215A H216Ae 2.007(8) . . ?
C215A H211B 2.750(10) . . ?
C215A H214Ba 1.642(10) . . ?
C215A H214Be 2.276(9) . . ?
C215A H215Ba 1.871(12) . . ?
C215A H216Ba 1.574(8) . . ?
C215A H216Be 2.208(8) . . ?
C216 C212B 2.552(12) . . ?
C216 C214B 2.601(8) . . ?
C216 C231 3.193(5) . . ?
C216 H211A 1.915(6) . . ?
C216 H212Aa 2.652(5) . . ?
C216 H214Aa 2.565(5) . . ?
C216 H215Aa 2.022(4) . . ?
C216 H215Ae 2.029(4) . . ?
C216 H211B 1.766(5) . . ?
C216 H214Ba 2.771(4) . . ?
C216 H215Ba 2.136(5) . . ?
C216 H215Be 2.139(4) . . ?
C216 H231 2.749(3) . . ?
C212B C214B 2.528(13) . . ?
C212B C215B 2.908(16) . . ?
C212B H212Aa 1.960(11) . . ?
C212B H213Aa 1.603(7) . . ?
C212B H213Ae 2.284(9) . . ?
C212B H211B 1.797(10) . . ?
C212B H213Ba 2.081(10) . . ?
C212B H213Be 2.080(7) . . ?
C212B H214Ba 2.691(9) . . ?
C214B H213Aa 1.651(11) . . ?
C214B H213Ae 2.049(11) . . ?
C214B H214Aa 1.661(11) . . ?
C214B H215Aa 1.760(11) . . ?
C214B H215Ae 2.265(11) . . ?
C214B H212Ba 2.790(10) . . ?
C214B H213Ba 1.942(11) . . ?
C214B H213Be 1.944(11) . . ?
C214B H215Ba 2.005(10) . . ?
C214B H215Be 2.001(11) . . ?
C214B H216Ba 2.895(8) . . ?
C215B H212Aa 2.684(11) . . ?
C215B H213Aa 2.811(11) . . ?
C215B H214Ae 1.732(7) . . ?
C215B H215Aa 1.828(11) . . ?
C215B H216Aa 1.764(7) . . ?
C215B H216Ae 2.445(9) . . ?
C215B H211B 2.399(9) . . ?
C215B H213Ba 2.415(11) . . ?
C215B H214Ba 2.036(11) . . ?
C215B H214Be 2.029(8) . . ?
C215B H216Ba 2.171(10) . . ?
C215B H216Be 2.167(7) . . ?
C221 C223 2.517(9) . . ?
C221 C224 2.935(9) . . ?
C221 C225 2.513(8) . . ?
C221 C231 2.911(7) . . ?
C221 C236 3.284(7) . . ?
C221 H211A 2.681(4) . . ?
C221 H222a 2.030(4) . . ?
C221 H222e 2.030(5) . . ?
C221 H223a 2.743(6) . . ?
C221 H225a 2.729(5) . . ?
C221 H226a 2.039(4) . . ?
C221 H226e 2.043(5) . . ?
C221 H236e 2.826(4) . . ?
C222 C224 2.508(8) . . ?
C222 C225 2.920(7) . . ?
C222 C226 2.501(8) . . ?
C222 H221 2.052(4) . . ?
C222 H223a 2.046(5) . . ?
C222 H223e 2.040(6) . . ?
C222 H224a 2.731(5) . . ?
C222 H226a 2.728(5) . . ?
C223 C225 2.477(9) . . ?
C223 C226 2.922(9) . . ?
C223 H221 2.709(6) . . ?
C223 H222a 2.040(5) . . ?
C223 H222e 2.038(6) . . ?
C223 H224a 2.010(5) . . ?
C223 H224e 2.009(6) . . ?
C223 H225a 2.697(5) . . ?
C224 C226 2.508(10) . . ?
C224 H222a 2.740(6) . . ?
C224 H223a 2.005(6) . . ?
C224 H223e 2.008(6) . . ?
C224 H225a 2.016(6) . . ?
C224 H225e 2.016(7) . . ?
C224 H226a 2.732(7) . . ?
C225 H221 2.637(7) . . ?
C225 H223a 2.702(7) . . ?
C225 H224a 2.015(6) . . ?
C225 H224e 2.023(8) . . ?
C225 H226a 2.037(6) . . ?
C225 H226e 2.044(8) . . ?
C225 H2a 2.796(7) . '2 665' ?
C226 C231 3.372(8) . . ?
C226 H216Ae 2.744(6) . . ?
C226 H221 1.967(5) . . ?
C226 H222a 2.725(5) . . ?
C226 H224a 2.727(6) . . ?
C226 H225a 2.051(5) . . ?
C226 H225e 2.049(6) . . ?
C226 H2a 2.694(5) . '2 665' ?
C231 C233 2.524(8) . . ?
C231 C234 2.955(7) . . ?
C231 C235 2.510(5) . . ?
C231 H216Be 2.650(3) . . ?
C231 H221 2.881(5) . . ?
C231 H232a 2.054(5) . . ?
C231 H232e 2.053(4) . . ?
C231 H233a 2.729(5) . . ?
C231 H235a 2.713(4) . . ?
C231 H236a 2.045(3) . . ?
C231 H236e 2.045(4) . . ?
C232 C234 2.514(6) . . ?
C232 C235 2.920(6) . . ?
C232 C236 2.493(6) . . ?
C232 H231 2.073(5) . . ?
C232 H233a 2.035(5) . . ?
C232 H233e 2.035(6) . . ?
C232 H234a 2.745(4) . . ?
C232 H236a 2.688(5) . . ?
C233 C235 2.505(7) . . ?
C233 C236 2.932(8) . . ?
C233 H231 2.723(6) . . ?
C233 H232a 2.038(6) . . ?
C233 H232e 2.041(5) . . ?
C233 H234a 2.032(4) . . ?
C233 H234e 2.034(4) . . ?
C233 H235a 2.734(6) . . ?
C234 C236 2.520(8) . . ?
C234 H232a 2.725(5) . . ?
C234 H233a 2.040(4) . . ?
C234 H233e 2.032(5) . . ?
C234 H235a 2.030(6) . . ?
C234 H235e 2.026(6) . . ?
C234 H236a 2.735(6) . . ?
C235 H231 2.677(4) . . ?
C235 H233a 2.744(5) . . ?
C235 H234a 2.015(6) . . ?
C235 H234e 2.022(6) . . ?
C235 H236a 2.040(6) . . ?
C235 H236e 2.046(6) . . ?
C236 H221 2.788(5) . . ?
C236 H231 2.018(4) . . ?
C236 H232a 2.678(5) . . ?
C236 H234a 2.742(5) . . ?
C236 H235a 2.046(5) . . ?
C236 H235e 2.045(4) . . ?
C1 H2a 1.7647(4) . '2 675' ?
C1 H2a 1.7647(4) . . ?
C1 H2b 1.7799(3) . '2 675' ?
C1 H2b 1.7799(3) . . ?
C1 H2c 1.7800(3) . . ?
C1 H2c 1.7800(3) . '2 675' ?
N1 N1 2.546(14) . '2 675' ?
N1 C2 2.546(14) . '2 675' ?
N1 H2a 2.919(9) . '2 675' ?
N1 H2b 2.954(10) . '2 675' ?
N1 H2c 2.959(9) . '2 675' ?
C2 C2 2.546(14) . '2 675' ?
H14 H212Aa 2.0574(2) . . ?
H15 H113e 2.3601(5) . '2 565' ?
H25 H45 2.3868(3) . . ?
H35 H213Ae 2.3138(3) . '2 565' ?
H35 H213Be 2.3715(2) . '2 565' ?
H44 H45 2.3894(3) . . ?
H44 H215Aa 2.0814(5) . '1 565' ?
H45 H212Ba 2.1725(5) . '1 565' ?
H111 H112e 2.3518(4) . . ?
H111 H116e 2.2758(8) . . ?
H111 H122a 2.3879(3) . . ?
H112a H112e 1.5513(4) . . ?
H112a H113e 2.2870(2) . . ?
H112e H113a 2.2847(3) . . ?
H112e H113e 2.3410(2) . . ?
H113a H113e 1.5514(3) . . ?
H113a H114e 2.2824(6) . . ?
H113e H114a 2.2851(8) . . ?
H113e H114e 2.3436(5) . . ?
H114a H114e 1.5513(3) . . ?
H114a H115e 2.2853(4) . . ?
H114e H115a 2.2844(3) . . ?
H114e H115e 2.3274(4) . . ?
H115a H115e 1.5512(4) . . ?
H115a H116e 2.3328(2) . . ?
H115e H116a 2.3353(4) . . ?
H115e H116e 2.3502(2) . . ?
H116a H116e 1.5513(3) . . ?
H116a H132e 2.3282(5) . . ?
H116e H126a 2.2290(2) . . ?
H121 H122e 2.3634(7) . . ?
H121 H126e 2.2261(6) . . ?
H121 H136e 2.1321(4) . . ?
H122a H122e 1.5513(2) . . ?
H122a H123e 2.3005(2) . . ?
H122e H123a 2.2988(3) . . ?
H122e H123e 2.3443(5) . . ?
H123a H123e 1.5512(2) . . ?
H123a H124e 2.2767(4) . . ?
H123a H234a 2.3664(6) . . ?
H123e H124a 2.2783(6) . . ?
H123e H124e 2.3288(6) . . ?
H124a H124e 1.55126(17) . . ?
H124a H125e 2.2791(6) . . ?
H124e H125a 2.2780(4) . . ?
H124e H125e 2.3302(7) . . ?
H125a H125e 1.5513(2) . . ?
H125a H126e 2.2992(2) . . ?
H125e H126a 2.3000(3) . . ?
H125e H126e 2.3401(5) . . ?
H125e H215Ae 2.3467(3) . '1 566' ?
H125e H2b 2.2737(7) . '2 676' ?
H126a H126e 1.5513(2) . . ?
H131 H132e 2.3127(3) . . ?
H131 H136e 2.3138(2) . . ?
H132a H132e 1.5513(2) . . ?
H132a H133e 2.3234(7) . . ?
H132e H133a 2.3195(6) . . ?
H132e H133e 2.3672(4) . . ?
H133a H133e 1.5513(3) . . ?
H133a H134e 2.2500(3) . . ?
H133e H134a 2.2499(2) . . ?
H133e H134e 2.3062(3) . . ?
H134a H134e 1.5513(5) . . ?
H134a H135e 2.2504(3) . . ?
H134e H135a 2.2519(5) . . ?
H134e H135e 2.3188(3) . . ?
H134e H215Ba 2.3638(5) . '1 556' ?
H135a H135e 1.5513(2) . . ?
H135a H136e 2.2976(7) . . ?
H135e H136a 2.2973(6) . . ?
H135e H136e 2.3491(4) . . ?
H136a H136e 1.5513(3) . . ?
H211A H212Ae 2.0766(2) . . ?
H211A H216Ae 2.1599(2) . . ?
H211A H211B 1.8550(3) . . ?
H211A H212Ba 1.28196(17) . . ?
H211A H212Be 1.9465(2) . . ?
H211A H216Ba 2.0330(3) . . ?
H212Aa H212Ae 1.5513(3) . . ?
H212Aa H213Ae 2.3653(4) . . ?
H212Aa H211B 1.07829(14) . . ?
H212Aa H212Be 1.9719(4) . . ?
H212Aa H213Ba 1.6029(3) . . ?
H212Aa H215Ba 2.3301(5) . . ?
H212Ae H213Aa 2.3860(5) . . ?
H212Ae H211B 1.79944(18) . . ?
H212Ae H212Ba 1.9057(4) . . ?
H212Ae H213Ba 2.1263(7) . . ?
H213Aa H213Ae 1.5513(2) . . ?
H213Aa H212Ba 1.6402(5) . . ?
H213Aa H212Be 2.2035(4) . . ?
H213Aa H213Ba 1.8779(4) . . ?
H213Aa H214Ba 1.7009(2) . . ?
H213Aa H214Be 2.2343(7) . . ?
H213Ae H214Be 2.1948(3) . . ?
H214Aa H214Ae 1.5513(4) . . ?
H214Aa H215Ae 2.3230(2) . . ?
H214Aa H213Ba 1.8644(3) . . ?
H214Aa H214Be 1.7877(4) . . ?
H214Aa H215Be 1.71560(17) . . ?
H214Ae H215Aa 2.3296(5) . . ?
H214Ae H215Ae 2.3249(3) . . ?
H214Ae H213Ba 2.3755(4) . . ?
H214Ae H214Ba 1.6047(4) . . ?
H214Ae H215Ba 2.0423(4) . . ?
H214Ae H215Be 1.9065(2) . . ?
H215Aa H215Ae 1.5513(3) . . ?
H215Aa H216Ae 2.2518(4) . . ?
H215Aa H214Ba 1.26586(15) . . ?
H215Aa H215Be 1.8878(4) . . ?
H215Aa H216Ba 1.6903(3) . . ?
H215Ae H216Aa 2.2369(4) . . ?
H215Ae H216Ae 2.3462(7) . . ?
H215Ae H214Ba 2.3310(2) . . ?
H215Ae H215Ba 2.1164(3) . . ?
H215Ae H216Ba 2.0116(7) . . ?
H216Aa H216Ae 1.5513(3) . . ?
H216Aa H211B 1.8362(2) . . ?
H216Aa H215Ba 1.8699(4) . . ?
H216Aa H215Be 2.1791(5) . . ?
H216Aa H216Ba 1.7565(3) . . ?
H216Ae H216Be 1.1983(2) . . ?
H216Ae H226a 2.2362(6) . . ?
H211B H212Be 2.0998(2) . . ?
H211B H213Ba 2.2912(4) . . ?
H211B H215Ba 2.3161(7) . . ?
H211B H216Be 2.0519(2) . . ?
H211B H232e 2.3109(5) . . ?
H212Ba H212Be 1.5513(3) . . ?
H212Ba H213Be 2.3326(6) . . ?
H212Be H213Ba 2.3264(8) . . ?
H212Be H213Be 2.3979(6) . . ?
H213Ba H213Be 1.5513(3) . . ?
H213Ba H214Be 2.2495(4) . . ?
H213Ba H215Ba 2.1879(2) . . ?
H213Be H214Ba 2.2666(2) . . ?
H213Be H214Be 2.2111(5) . . ?
H214Ba H214Be 1.5512(4) . . ?
H214Ba H215Be 2.3314(3) . . ?
H214Be H215Ba 2.3174(5) . . ?
H214Be H215Be 2.2959(3) . . ?
H215Ba H215Be 1.5512(2) . . ?
H215Ba H216Be 2.3851(5) . . ?
H215Be H216Ba 2.3930(8) . . ?
H216Ba H216Be 1.5513(3) . . ?
H216Ba H226a 2.2998(7) . . ?
H216Be H231 2.1007(5) . . ?
H221 H222e 2.3261(2) . . ?
H221 H226e 2.2201(4) . . ?
H221 H236e 2.1802(4) . . ?
H222a H222e 1.5513(3) . . ?
H222a H223e 2.2829(7) . . ?
H222e H223a 2.2816(4) . . ?
H222e H223e 2.3485(4) . . ?
H223a H223e 1.5513(3) . . ?
H223a H224e 2.2496(3) . . ?
H223e H224a 2.2512(4) . . ?
H223e H224e 2.3136(2) . . ?
H224a H224e 1.5513(4) . . ?
H224a H225e 2.2720(2) . . ?
H224e H225a 2.2714(4) . . ?
H224e H225e 2.3255(5) . . ?
H225a H225e 1.5512(3) . . ?
H225a H226e 2.2983(7) . . ?
H225e H226a 2.2999(4) . . ?
H225e H226e 2.3504(4) . . ?
H225e H2a 2.1597(7) . '2 665' ?
H226a H226e 1.5513(3) . . ?
H226a H2a 2.3076(2) . '2 665' ?
H226e H231 2.3886(4) . . ?
H231 H232e 2.3597(3) . . ?
H231 H236e 2.2877(7) . . ?
H232a H232e 1.5513(3) . . ?
H232a H233e 2.2968(4) . . ?
H232e H233a 2.2962(3) . . ?
H232e H233e 2.3411(4) . . ?
H233a H233e 1.5513(2) . . ?
H233a H234e 2.2795(4) . . ?
H233e H234a 2.2789(7) . . ?
H233e H234e 2.3517(4) . . ?
H234a H234e 1.55128(19) . . ?
H234a H235e 2.2629(3) . . ?
H234e H235a 2.2623(4) . . ?
H234e H235e 2.3315(7) . . ?
H235a H235e 1.5512(3) . . ?
H235a H236e 2.3057(4) . . ?
H235e H236a 2.3082(3) . . ?
H235e H236e 2.3449(4) . . ?
H236a H236e 1.5513(2) . . ?
H2a H2b 1.5540(5) . . ?
H2a H2c 1.5541(2) . . ?
H2b H2c 1.5514(2) . . ?

loop_
_geom_hbond_atom_site_label_D
_geom_hbond_atom_site_label_H
_geom_hbond_atom_site_label_A
_geom_hbond_site_symmetry_D
_geom_hbond_site_symmetry_H
_geom_hbond_site_symmetry_A
_geom_hbond_distance_DH
_geom_hbond_distance_HA
_geom_hbond_distance_DA
_geom_hbond_angle_DHA
_geom_hbond_publ_flag
? ? ? ? ? ? ? ? ? ? ?

loop_
_geom_torsion_atom_site_label_1
_geom_torsion_atom_site_label_2
_geom_torsion_atom_site_label_3
_geom_torsion_atom_site_label_4
_geom_torsion_site_symmetry_1
_geom_torsion_site_symmetry_2
_geom_torsion_site_symmetry_3
_geom_torsion_site_symmetry_4
_geom_torsion
_geom_torsion_publ_flag
? ? ? ? ? ? ? ? ? ?
